data_2007555
loop_
_publ_author_name
'Andrea De\'ak'
'L\'aszl\'o P\'ark\'anyi'
'Alajos K\'alm\'an'
'Monica Venter'
'Ionel Haiduc'

_publ_section_title Dimethanolbis(<i>N</i>-nitroso-<i>N</i>-phenylhydroxylaminato-<i>O</i>,<i>O</i>')cobalt(II)
_journal_issue 8
_journal_name_full 'Acta Crystallographica Section C'
_journal_page_first IUC9800036
_journal_paper_doi 10.1107/S0108270198099478
_journal_volume 54
_journal_year 1998
_chemical_formula_iupac '[Co (C6 H5 N2 O2)2 (C H4 O)2]'
_chemical_formula_moiety 'C14 H18 Co N4 O6'
_chemical_formula_sum 'C14 H18 Co N4 O6'
_chemical_formula_weight 397.25
_chemical_melting_point .93E-93
_chemical_name_systematic ' Dimethanolbis(N-nitroso-N-phenyl-hydroxylaminato-O,O')cobalt(II)'
_space_group_IT_number 14
_symmetry_cell_setting monoclinic
_symmetry_space_group_name_Hall '-P 2ybc'
_symmetry_space_group_name_H-M 'P 1 21/c 1'
_audit_creation_method SHELXL-97
_cell_angle_alpha 90.00
_cell_angle_beta 95.620(10)
_cell_angle_gamma 90.00
_cell_formula_units_Z 2
_cell_length_a 8.0070(10)
_cell_length_b 5.5460(10)
_cell_length_c 19.289(2)
_cell_measurement_reflns_used 25
_cell_measurement_temperature 293(2)
_cell_measurement_theta_max 14.80
_cell_measurement_theta_min 11.42
_cell_volume 852.4(2)
_computing_cell_refinement 'CAD4 Express (Enraf-Nonius, 1992)'
_computing_data_collection 'CAD4 Express (Enraf-Nonius, 1992)'
_computing_data_reduction 'XCAD4 (Harms, 1996)'
_computing_structure_refinement 'SHELXL97 (Sheldrick, 1997b)'
_computing_structure_solution 'SHELXS97 (Sheldrick, 1997a)'
_diffrn_ambient_temperature 293(2)
_diffrn_measured_fraction_theta_full 0.878
_diffrn_measured_fraction_theta_max 0.878
_diffrn_measurement_device_type 'Enraf-Nonius CAD4'
_diffrn_measurement_method \w--2\q
_diffrn_radiation_monochromator graphite
_diffrn_radiation_source 'fine-focus sealed tube'
_diffrn_radiation_type MoK\a
_diffrn_radiation_wavelength 0.71070
_diffrn_reflns_av_R_equivalents 0.0186
_diffrn_reflns_av_sigmaI/netI 0.1168
_diffrn_reflns_limit_h_max 4
_diffrn_reflns_limit_h_min -10
_diffrn_reflns_limit_k_max 7
_diffrn_reflns_limit_k_min 0
_diffrn_reflns_limit_l_max 25
_diffrn_reflns_limit_l_min -25
_diffrn_reflns_number 2209
_diffrn_reflns_theta_full 27.98
_diffrn_reflns_theta_max 27.98
_diffrn_reflns_theta_min 2.56
_diffrn_standards_decay_% 33
_diffrn_standards_interval_time 60
_diffrn_standards_number 3
_exptl_absorpt_coefficient_mu 1.045
_exptl_absorpt_correction_T_max 0.811
_exptl_absorpt_correction_T_min 0.572
_exptl_absorpt_correction_type psi-scan
_exptl_absorpt_process_details '(North, Phillips & Mathews, 1968)'
_exptl_crystal_colour red
_exptl_crystal_density_diffrn 1.548
_exptl_crystal_density_method 'not measured'
_exptl_crystal_description prism
_exptl_crystal_F_000 410
_exptl_crystal_size_max 0.60
_exptl_crystal_size_mid 0.30
_exptl_crystal_size_min 0.20
_refine_diff_density_max 0.682
_refine_diff_density_min -0.829
_refine_ls_extinction_method none
_refine_ls_goodness_of_fit_ref 0.875
_refine_ls_hydrogen_treatment riding
_refine_ls_matrix_type full
_refine_ls_number_parameters 116
_refine_ls_number_reflns 2000
_refine_ls_number_restraints 0
_refine_ls_restrained_S_all 0.875
_refine_ls_R_factor_all 0.1277
_refine_ls_R_factor_gt 0.0531
_refine_ls_shift/su_max 0.002
_refine_ls_shift/su_mean 0.000
_refine_ls_structure_factor_coef Fsqd
_refine_ls_weighting_details 'w=1/[\s^2^(Fo^2^)+(0.0773P)^2^+0.0000P] where P=(Fo^2^+2Fc^2^)/3'
_refine_ls_weighting_scheme calc
_refine_ls_wR_factor_ref 0.1331
_reflns_number_gt 1049
_reflns_number_total 2000
_reflns_threshold_expression >2sigma(I)
_cod_data_source_file qb0041.cif
_cod_data_source_block col2
_cod_depositor_comments
;
The following automatic conversions were performed:

'_refine_ls_weighting_scheme' value 'calc
w=1/[\s^2^(Fo^2^)+(0.0773P)^2^+0.0000P] where P=(Fo^2^+2Fc^2^)/3' was
changed to 'calc'. New tag '_refine_ls_weighting_details' was
created. The value of the new tag was set to
'w=1/[\s^2^(Fo^2^)+(0.0773P)^2^+0.0000P] where P=(Fo^2^+2Fc^2^)/3'.

Automatic conversion script
Id: cif_fix_values 3143 2015-03-26 13:38:13Z robertas 
;
_cod_original_sg_symbol_H-M 'P 21/c'
_cod_database_code 2007555

loop_
_symmetry_equiv_pos_as_xyz
'x, y, z'
'-x, y+1/2, -z+1/2'
'-x, -y, -z'
'x, -y-1/2, z-1/2'

loop_
_atom_site_label
_atom_site_fract_x
_atom_site_fract_y
_atom_site_fract_z
_atom_site_U_iso_or_equiv
_atom_site_adp_type
_atom_site_calc_flag
_atom_site_refinement_flags
_atom_site_occupancy
_atom_site_disorder_assembly
_atom_site_disorder_group
_atom_site_type_symbol
Co1 .0000 .0000 .5000 .0269(2) Uani d S 1 . . Co
O1 .0789(4) .0379(4) .40492(13) .0349(7) Uani d . 1 . . O
O2 .1622(3) -.2918(5) .49328(14) .0330(6) Uani d . 1 . . O
O3 .1893(3) .2481(5) .54220(14) .0342(7) Uani d . 1 . . O
H3O .1644 .3872 .5217 .048 Uiso d R 1 . . H
N1 .1656(4) -.1525(5) .38841(16) .0271(7) Uani d . 1 . . N
N2 .2108(4) -.3227(6) .43103(16) .0314(7) Uani d . 1 . . N
C1 .2090(4) -.1700(7) .31799(19) .0265(8) Uani d . 1 . . C
C2 .1547(5) .0156(8) .27271(19) .0357(9) Uani d . 1 . . C
H2 .0940 .1511 .2884 .046 Uiso calc R 1 . . H
C3 .1918(5) -.0024(9) .2036(2) .0433(10) Uani d . 1 . . C
H3 .1539 .1214 .1710 .056 Uiso calc R 1 . . H
C4 .2805(6) -.1919(9) .1817(2) .0460(11) Uani d . 1 . . C
H4 .3053 -.2006 .1341 .060 Uiso calc R 1 . . H
C5 .3357(6) -.3737(8) .2284(2) .0443(11) Uani d . 1 . . C
H5 .3985 -.5071 .2127 .058 Uiso calc R 1 . . H
C6 .3003(5) -.3629(8) .2971(2) .0399(10) Uani d . 1 . . C
H6 .3386 -.4870 .3296 .052 Uiso calc R 1 . . H
C7 .3632(5) .2119(8) .5403(3) .0519(13) Uani d . 1 . . C
H7A .3908 .0476 .5523 .073 Uiso calc R 1 . . H
H7B .4239 .3179 .5731 .073 Uiso calc R 1 . . H
H7C .3933 .2455 .4944 .073 Uiso calc R 1 . . H

loop_
_atom_site_aniso_label
_atom_site_aniso_U_11
_atom_site_aniso_U_22
_atom_site_aniso_U_33
_atom_site_aniso_U_12
_atom_site_aniso_U_13
_atom_site_aniso_U_23
Co1 .0431(4) .0130(3) .0258(4) .0054(4) .0103(3) .0018(4)
O1 .0639(17) .0134(14) .0295(14) .0155(12) .0152(12) .0049(10)
O2 .0516(16) .0212(13) .0275(15) .0068(12) .0105(12) .0042(11)
O3 .0451(16) .0154(13) .0422(17) .0020(11) .0047(12) .0044(11)
N1 .0404(18) .0147(15) .0272(17) .0028(14) .0087(13) .0004(13)
N2 .0441(19) .0210(16) .0295(18) .0078(15) .0054(14) .0017(14)
C1 .0326(19) .0210(18) .0260(19) -.0028(16) .0037(15) -.0021(15)
C2 .048(2) .028(2) .0320(19) -.001(2) .0105(16) .005(2)
C3 .060(3) .042(2) .0290(19) .000(3) .0115(17) .007(2)
C4 .066(3) .041(3) .033(2) -.002(2) .017(2) -.004(2)
C5 .060(3) .035(3) .040(3) .005(2) .015(2) -.005(2)
C6 .057(3) .029(2) .034(2) .009(2) .0089(19) .0002(19)
C7 .045(3) .027(2) .084(4) .006(2) .007(2) .001(2)

loop_
_atom_type_symbol
_atom_type_description
_atom_type_scat_dispersion_real
_atom_type_scat_dispersion_imag
_atom_type_scat_source
C C 0.0033 0.0016 'International Tables Vol C Tables 4.2.6.8 and 6.1.1.4'
H H 0.0000 0.0000 'International Tables Vol C Tables 4.2.6.8 and 6.1.1.4'
N N 0.0061 0.0033 'International Tables Vol C Tables 4.2.6.8 and 6.1.1.4'
O O 0.0106 0.0060 'International Tables Vol C Tables 4.2.6.8 and 6.1.1.4'
Co Co 0.3494 0.9721 'International Tables Vol C Tables 4.2.6.8 and 6.1.1.4'

loop_
_geom_angle_atom_site_label_1
_geom_angle_atom_site_label_2
_geom_angle_atom_site_label_3
_geom_angle_site_symmetry_1
_geom_angle_site_symmetry_3
_geom_angle
O1 Co1 O1 . 3_556 180.0
O1 Co1 O2 . 3_556 103.22(10)
O1 Co1 O2 3_556 3_556 76.78(10)
O1 Co1 O2 . . 76.78(10)
O1 Co1 O2 3_556 . 103.22(10)
O2 Co1 O2 3_556 . 180.0
O1 Co1 O3 . . 90.32(11)
O1 Co1 O3 3_556 . 89.68(11)
O2 Co1 O3 3_556 . 84.25(11)
O2 Co1 O3 . . 95.75(11)
O1 Co1 O3 . 3_556 89.68(11)
O1 Co1 O3 3_556 3_556 90.32(11)
O2 Co1 O3 3_556 3_556 95.75(11)
O2 Co1 O3 . 3_556 84.25(11)
O3 Co1 O3 . 3_556 180.0
N1 O1 Co1 . . 110.89(18)
N2 O2 Co1 . . 113.6(2)
C7 O3 Co1 . . 124.1(2)
C7 O3 H3O . . 107.1
Co1 O3 H3O . . 105.7
N2 N1 O1 . . 123.8(3)
N2 N1 C1 . . 118.5(3)
O1 N1 C1 . . 117.6(3)
N1 N2 O2 . . 113.7(3)
C6 C1 C2 . . 122.2(3)
C6 C1 N1 . . 120.8(3)
C2 C1 N1 . . 117.0(3)
C1 C2 C3 . . 117.6(4)
C1 C2 H2 . . 121.2
C3 C2 H2 . . 121.2
C4 C3 C2 . . 121.2(4)
C4 C3 H3 . . 119.4
C2 C3 H3 . . 119.4
C3 C4 C5 . . 120.1(4)
C3 C4 H4 . . 120.0
C5 C4 H4 . . 120.0
C6 C5 C4 . . 120.4(4)
C6 C5 H5 . . 119.8
C4 C5 H5 . . 119.8
C1 C6 C5 . . 118.5(4)
C1 C6 H6 . . 120.7
C5 C6 H6 . . 120.7
O3 C7 H7A . . 109.5
O3 C7 H7B . . 109.5
H7A C7 H7B . . 109.5
O3 C7 H7C . . 109.5
H7A C7 H7C . . 109.5
H7B C7 H7C . . 109.5

loop_
_geom_bond_atom_site_label_1
_geom_bond_atom_site_label_2
_geom_bond_site_symmetry_2
_geom_bond_distance
_geom_bond_publ_flag
Co1 O1 . 2.008(2) ?
Co1 O1 3_556 2.008(2) ?
Co1 O2 3_556 2.087(3) ?
Co1 O2 . 2.087(3) ?
Co1 O3 . 2.148(3) ?
Co1 O3 3_556 2.148(3) ?
O1 N1 . 1.320(3) ?
O2 N2 . 1.309(4) ?
O3 C7 . 1.411(5) ?
O3 H3O . .8803 ?
N1 N2 . 1.280(4) ?
N1 C1 . 1.438(4) ?
C1 C6 . 1.378(5) ?
C1 C2 . 1.392(5) ?
C2 C3 . 1.397(5) ?
C2 H2 . .9600 ?
C3 C4 . 1.359(6) ?
C3 H3 . .9600 ?
C4 C5 . 1.394(6) ?
C4 H4 . .9600 ?
C5 C6 . 1.384(5) ?
C5 H5 . .9600 ?
C6 H6 . .9600 ?
C7 H7A . .9599 ?
C7 H7B . .9599 ?
C7 H7C . .9599 ?

loop_
_geom_hbond_atom_site_label_D
_geom_hbond_atom_site_label_H
_geom_hbond_atom_site_label_A
_geom_hbond_site_symmetry_A
_geom_hbond_distance_DH
_geom_hbond_distance_HA
_geom_hbond_distance_DA
_geom_hbond_angle_DHA
O3 H3O O2 1_565 0.88 1.86 2.722(4) 164.7
